data_4071485
loop_
_publ_author_name
'Castarlenas, Ricardo'
'Esteruelas, Miguel A.'
'O\~nate, Enrique'

_publ_section_title
;
 Preparation, X-ray Structure, and Reactivity of an Osmium-Hydroxo Complex
 Stabilized by an N-Heterocyclic Carbene Ligand: A Base-Free Catalytic
 Precursor for Hydrogen Transfer from 2-Propanol to Aldehydes
;
_journal_issue 13
_journal_name_full Organometallics
_journal_page_first 3240
_journal_paper_doi 10.1021/om800183k
_journal_volume 27
_journal_year 2008
_chemical_formula_moiety 'C37 H51 Cl N2 Os '
_chemical_formula_sum 'C37 H51 Cl N2 Os'
_chemical_formula_weight 749.45
_chemical_name_systematic
; 
 ? 
;
_space_group_IT_number 14
_symmetry_cell_setting monoclinic
_symmetry_space_group_name_Hall '-P 2yn'
_symmetry_space_group_name_H-M 'P 1 21/n 1'
_atom_sites_solution_hydrogens geom
_atom_sites_solution_primary heavy
_atom_sites_solution_secondary difmap
_audit_creation_method SHELXL-97
_cell_angle_alpha 90.00
_cell_angle_beta 114.684(5)
_cell_angle_gamma 90.00
_cell_formula_units_Z 4
_cell_length_a 16.127(3)
_cell_length_b 12.312(3)
_cell_length_c 18.753(4)
_cell_measurement_reflns_used 902
_cell_measurement_temperature 100(2)
_cell_measurement_theta_max 19
_cell_measurement_theta_min 2
_cell_volume 3383.3(13)
_computing_cell_refinement 'SAINT+ v. 6.02 (Bruker AXS, 1999)'
_computing_data_collection 'SMART v. 5.625 (Bruker AXS, 2000)'
_computing_data_reduction 'SAINT+ v. 6.02 (Bruker AXS, 1999)'
_computing_molecular_graphics 'XP, SHELXTL v. 6.1 (Bruker, 2000)'
_computing_publication_material 'XCIF, SHELXTL v. 6.1 (Bruker, 2000)'
_computing_structure_refinement 'SHELXL-97 (Sheldrick, 1997)'
_computing_structure_solution 'SHELXS-97 (Sheldrick, 1990)'
_diffrn_ambient_temperature 100(2)
_diffrn_detector_area_resol_mean 8.26
_diffrn_measured_fraction_theta_full 0.999
_diffrn_measured_fraction_theta_max 0.999
_diffrn_measurement_device_type 'Bruker SMART APEX CCD system'
_diffrn_measurement_method '\w rotations with narrow frames'
_diffrn_radiation_monochromator graphite
_diffrn_radiation_source 'normal-focus sealed tube'
_diffrn_radiation_type MoK\a
_diffrn_radiation_wavelength 0.71073
_diffrn_reflns_av_R_equivalents 0.0968
_diffrn_reflns_av_sigmaI/netI 0.0956
_diffrn_reflns_limit_h_max 19
_diffrn_reflns_limit_h_min -19
_diffrn_reflns_limit_k_max 14
_diffrn_reflns_limit_k_min -14
_diffrn_reflns_limit_l_max 22
_diffrn_reflns_limit_l_min -22
_diffrn_reflns_number 21929
_diffrn_reflns_theta_full 25.00
_diffrn_reflns_theta_max 25.00
_diffrn_reflns_theta_min 2.04
_diffrn_standards_decay_% 'no decay'
_exptl_absorpt_coefficient_mu 3.875
_exptl_absorpt_correction_T_max 0.892
_exptl_absorpt_correction_T_min 0.499
_exptl_absorpt_correction_type multi-scan
_exptl_absorpt_process_details
;
 Absorption correction performed with SADABS program. This is based on the
method of Blessing: Blessing, R. H., Acta Crystallogr., Sect. A 1995, 51, 33.
;
_exptl_crystal_colour 'light yellow'
_exptl_crystal_density_diffrn 1.471
_exptl_crystal_density_method 'not measured'
_exptl_crystal_description needle
_exptl_crystal_F_000 1520
_exptl_crystal_size_max 0.20
_exptl_crystal_size_mid 0.04
_exptl_crystal_size_min 0.03
_refine_diff_density_max 2.026
_refine_diff_density_min -2.438
_refine_diff_density_rms 0.165
_refine_ls_extinction_method none
_refine_ls_goodness_of_fit_ref 1.110
_refine_ls_hydrogen_treatment mixed
_refine_ls_matrix_type full
_refine_ls_number_parameters 384
_refine_ls_number_reflns 5956
_refine_ls_number_restraints 12
_refine_ls_restrained_S_all 1.109
_refine_ls_R_factor_all 0.0949
_refine_ls_R_factor_gt 0.0630
_refine_ls_shift/su_max 0.017
_refine_ls_shift/su_mean 0.002
_refine_ls_structure_factor_coef Fsqd
_refine_ls_weighting_details 'calc w=1/[\s^2^(Fo^2^)+(0.0395P)^2^+0.0000P] where P=(Fo^2^+2Fc^2^)/3'
_refine_ls_weighting_scheme calc
_refine_ls_wR_factor_gt 0.1068
_refine_ls_wR_factor_ref 0.1157
_reflns_number_gt 4377
_reflns_number_total 5956
_reflns_threshold_expression >2sigma(I)
_cod_data_source_file om800183k-file001.cif
_cod_data_source_block mae227as
_cod_original_cell_volume 3383.3(12)
_cod_original_sg_symbol_H-M 'P 21/n'
_cod_database_code 4071485

loop_
_symmetry_equiv_pos_as_xyz
'x, y, z'
'-x+1/2, y+1/2, -z+1/2'
'-x, -y, -z'
'x-1/2, -y-1/2, z-1/2'

loop_
_atom_site_label
_atom_site_type_symbol
_atom_site_fract_x
_atom_site_fract_y
_atom_site_fract_z
_atom_site_U_iso_or_equiv
_atom_site_adp_type
_atom_site_occupancy
_atom_site_symmetry_multiplicity
_atom_site_calc_flag
_atom_site_refinement_flags
Os Os 1.06627(3) 0.66762(3) 0.20865(2) 0.02314(12) Uani 1 1 d .
H01 H 1.033(6) 0.777(7) 0.238(5) 0.040 Uiso 1 1 d .
Cl Cl 1.17596(16) 0.6776(2) 0.34525(14) 0.0361(6) Uani 1 1 d .
N1 N 0.9175(5) 0.6944(5) 0.2717(4) 0.0170(17) Uani 1 1 d .
N2 N 0.9632(5) 0.5267(5) 0.2841(4) 0.0207(17) Uani 1 1 d .
C1 C 0.9739(6) 0.6253(7) 0.2526(5) 0.022(2) Uani 1 1 d .
C2 C 0.8789(6) 0.6395(7) 0.3145(5) 0.027(2) Uani 1 1 d .
H2 H 0.8393 0.6702 0.3349 0.033 Uiso 1 1 calc R
C3 C 0.9064(6) 0.5366(7) 0.3223(5) 0.026(2) Uani 1 1 d .
H3 H 0.8901 0.4807 0.3490 0.032 Uiso 1 1 calc R
C4 C 0.8862(6) 0.8004(7) 0.2391(5) 0.020(2) Uani 1 1 d .
C5 C 0.8057(7) 0.8042(7) 0.1709(5) 0.027(2) Uani 1 1 d .
C6 C 0.7484(7) 0.7067(8) 0.1345(6) 0.037(3) Uani 1 1 d .
H6 H 0.7810 0.6420 0.1661 0.045 Uiso 1 1 calc R
C7 C 0.7349(8) 0.6868(10) 0.0508(6) 0.053(3) Uani 1 1 d .
H7A H 0.6976 0.7453 0.0171 0.080 Uiso 1 1 calc R
H7B H 0.7039 0.6171 0.0326 0.080 Uiso 1 1 calc R
H7C H 0.7944 0.6852 0.0483 0.080 Uiso 1 1 calc R
C8 C 0.6556(7) 0.7132(9) 0.1385(6) 0.045(3) Uani 1 1 d .
H8A H 0.6647 0.7258 0.1929 0.068 Uiso 1 1 calc R
H8B H 0.6226 0.6448 0.1197 0.068 Uiso 1 1 calc R
H8C H 0.6201 0.7731 0.1054 0.068 Uiso 1 1 calc R
C9 C 0.7764(6) 0.9072(8) 0.1381(5) 0.030(2) Uani 1 1 d .
H9 H 0.7235 0.9133 0.0901 0.036 Uiso 1 1 calc R
C10 C 0.8234(6) 1.0003(8) 0.1747(5) 0.025(2) Uani 1 1 d .
H10 H 0.8019 1.0692 0.1517 0.030 Uiso 1 1 calc R
C11 C 0.9015(6) 0.9941(8) 0.2444(5) 0.024(2) Uani 1 1 d .
H11 H 0.9324 1.0587 0.2691 0.029 Uiso 1 1 calc R
C12 C 0.9350(6) 0.8922(7) 0.2789(5) 0.021(2) Uani 1 1 d .
C13 C 1.0180(6) 0.8842(7) 0.3564(5) 0.023(2) Uani 1 1 d .
H13 H 1.0459 0.8110 0.3591 0.027 Uiso 1 1 calc R
C14 C 1.0894(7) 0.9681(8) 0.3654(6) 0.039(3) Uani 1 1 d .
H14A H 1.1025 0.9673 0.3188 0.059 Uiso 1 1 calc R
H14B H 1.1452 0.9516 0.4120 0.059 Uiso 1 1 calc R
H14C H 1.0669 1.0401 0.3711 0.059 Uiso 1 1 calc R
C15 C 0.9882(7) 0.8924(9) 0.4244(5) 0.038(3) Uani 1 1 d .
H15A H 0.9664 0.9662 0.4265 0.057 Uiso 1 1 calc R
H15B H 1.0402 0.8759 0.4740 0.057 Uiso 1 1 calc R
H15C H 0.9390 0.8404 0.4159 0.057 Uiso 1 1 calc R
C16 C 0.9969(6) 0.4214(7) 0.2712(5) 0.019(2) Uani 1 1 d U
C17 C 0.9448(6) 0.3673(7) 0.2004(5) 0.023(2) Uani 1 1 d .
C18 C 0.8581(6) 0.4159(7) 0.1369(5) 0.027(2) Uani 1 1 d .
H18 H 0.8647 0.4968 0.1398 0.032 Uiso 1 1 calc R
C19 C 0.8386(7) 0.3814(8) 0.0525(5) 0.035(3) Uani 1 1 d .
H19A H 0.8909 0.4000 0.0412 0.053 Uiso 1 1 calc R
H19B H 0.7842 0.4193 0.0156 0.053 Uiso 1 1 calc R
H19C H 0.8283 0.3028 0.0471 0.053 Uiso 1 1 calc R
C20 C 0.7746(7) 0.3862(9) 0.1540(6) 0.041(3) Uani 1 1 d .
H20A H 0.7627 0.3080 0.1463 0.061 Uiso 1 1 calc R
H20B H 0.7209 0.4265 0.1182 0.061 Uiso 1 1 calc R
H20C H 0.7875 0.4053 0.2084 0.061 Uiso 1 1 calc R
C21 C 0.9749(6) 0.2653(7) 0.1909(6) 0.026(2) Uani 1 1 d .
H21 H 0.9428 0.2271 0.1432 0.031 Uiso 1 1 calc R
C22 C 1.0508(7) 0.2176(8) 0.2493(6) 0.030(2) Uani 1 1 d .
H22 H 1.0693 0.1470 0.2415 0.036 Uiso 1 1 calc R
C23 C 1.0998(7) 0.2719(8) 0.3186(6) 0.030(2) Uani 1 1 d .
H23 H 1.1525 0.2390 0.3577 0.036 Uiso 1 1 calc R
C24 C 1.0723(6) 0.3756(7) 0.3318(5) 0.024(2) Uani 1 1 d .
C25 C 1.1236(6) 0.4298(8) 0.4105(5) 0.028(2) Uani 1 1 d .
H25 H 1.1051 0.5080 0.4053 0.034 Uiso 1 1 calc R
C26 C 1.2278(7) 0.4249(8) 0.4395(6) 0.033(2) Uani 1 1 d .
H26A H 1.2474 0.3489 0.4443 0.050 Uiso 1 1 calc R
H26B H 1.2568 0.4605 0.4908 0.050 Uiso 1 1 calc R
H26C H 1.2456 0.4623 0.4019 0.050 Uiso 1 1 calc R
C27 C 1.0969(7) 0.3772(9) 0.4731(5) 0.040(3) Uani 1 1 d .
H27A H 1.0318 0.3892 0.4588 0.060 Uiso 1 1 calc R
H27B H 1.1329 0.4101 0.5244 0.060 Uiso 1 1 calc R
H27C H 1.1092 0.2990 0.4757 0.060 Uiso 1 1 calc R
C28 C 1.0258(7) 0.7200(8) 0.0887(6) 0.031(2) Uani 1 1 d .
C29 C 0.9572(7) 0.8049(8) 0.0424(6) 0.038(3) Uani 1 1 d .
H29 H 0.8973 0.7840 0.0425 0.046 Uiso 1 1 calc R
C30 C 0.9453(8) 0.8032(9) -0.0433(6) 0.050(3) Uani 1 1 d .
H30A H 1.0025 0.8252 -0.0456 0.075 Uiso 1 1 calc R
H30B H 0.8966 0.8537 -0.0745 0.075 Uiso 1 1 calc R
H30C H 0.9291 0.7296 -0.0645 0.075 Uiso 1 1 calc R
C31 C 0.9807(8) 0.9197(8) 0.0779(6) 0.040(3) Uani 1 1 d .
H31A H 0.9880 0.9181 0.1325 0.059 Uiso 1 1 calc R
H31B H 0.9314 0.9698 0.0476 0.059 Uiso 1 1 calc R
H31C H 1.0378 0.9441 0.0764 0.059 Uiso 1 1 calc R
C32 C 0.9971(6) 0.6090(7) 0.0885(5) 0.022(2) Uani 1 1 d .
H32 H 0.9344 0.5908 0.0613 0.026 Uiso 1 1 calc R
C33 C 1.0614(7) 0.5265(8) 0.1286(5) 0.032(2) Uani 1 1 d .
H33 H 1.0408 0.4535 0.1249 0.038 Uiso 1 1 calc R
C34 C 1.1535(7) 0.5487(8) 0.1729(6) 0.035(3) Uani 1 1 d .
C35 C 1.2200(7) 0.4631(8) 0.2203(6) 0.045(3) Uani 1 1 d .
H35A H 1.1880 0.4080 0.2370 0.067 Uiso 1 1 calc R
H35B H 1.2679 0.4966 0.2666 0.067 Uiso 1 1 calc R
H35C H 1.2476 0.4288 0.1883 0.067 Uiso 1 1 calc R
C36 C 1.1823(7) 0.6593(9) 0.1740(6) 0.035(2) Uani 1 1 d U
H36 H 1.2444 0.6775 0.2045 0.042 Uiso 1 1 calc R
C37 C 1.1220(7) 0.7405(8) 0.1317(6) 0.034(3) Uani 1 1 d .
H37 H 1.1448 0.8115 0.1312 0.041 Uiso 1 1 calc R

loop_
_atom_site_aniso_label
_atom_site_aniso_U_11
_atom_site_aniso_U_22
_atom_site_aniso_U_33
_atom_site_aniso_U_23
_atom_site_aniso_U_13
_atom_site_aniso_U_12
Os 0.0262(2) 0.02092(18) 0.0275(2) -0.0018(2) 0.01635(16) -0.0027(2)
Cl 0.0314(14) 0.0339(14) 0.0404(14) -0.0029(12) 0.0124(12) -0.0028(13)
N1 0.016(4) 0.019(4) 0.018(4) 0.000(3) 0.010(4) 0.001(3)
N2 0.027(5) 0.012(4) 0.027(4) 0.007(3) 0.016(4) 0.002(3)
C1 0.021(5) 0.017(5) 0.018(5) -0.005(4) -0.001(4) -0.007(4)
C2 0.028(6) 0.030(6) 0.026(5) 0.003(4) 0.014(5) 0.005(4)
C3 0.033(6) 0.024(5) 0.028(5) 0.007(4) 0.018(5) 0.002(4)
C4 0.021(5) 0.020(5) 0.022(5) 0.004(4) 0.012(4) 0.006(4)
C5 0.036(6) 0.032(6) 0.017(5) 0.003(4) 0.014(5) 0.010(4)
C6 0.036(7) 0.025(6) 0.034(6) -0.008(4) -0.001(5) 0.001(5)
C7 0.046(7) 0.059(9) 0.052(7) -0.021(6) 0.018(6) -0.015(6)
C8 0.055(8) 0.044(7) 0.037(7) -0.012(5) 0.019(6) -0.024(6)
C9 0.022(6) 0.046(7) 0.019(5) 0.005(5) 0.005(5) 0.014(5)
C10 0.034(6) 0.021(5) 0.022(5) 0.002(4) 0.013(5) 0.002(5)
C11 0.036(6) 0.020(5) 0.019(5) -0.004(4) 0.015(5) -0.003(5)
C12 0.025(5) 0.021(5) 0.022(5) -0.001(4) 0.014(5) 0.008(4)
C13 0.024(5) 0.018(5) 0.023(5) -0.003(4) 0.006(4) 0.003(4)
C14 0.035(6) 0.037(6) 0.029(6) 0.004(5) -0.004(5) -0.010(5)
C15 0.036(7) 0.045(7) 0.024(6) 0.008(5) 0.003(5) 0.019(5)
C16 0.027(5) 0.018(4) 0.024(5) 0.006(4) 0.022(4) -0.001(4)
C17 0.033(6) 0.018(5) 0.027(5) 0.001(4) 0.020(5) -0.005(4)
C18 0.027(6) 0.017(5) 0.033(6) -0.004(4) 0.009(5) -0.004(4)
C19 0.044(7) 0.028(6) 0.033(6) -0.004(5) 0.016(5) -0.007(5)
C20 0.043(7) 0.042(7) 0.040(7) -0.006(5) 0.019(6) -0.004(6)
C21 0.023(5) 0.026(6) 0.030(6) -0.007(4) 0.014(5) -0.005(4)
C22 0.037(6) 0.023(5) 0.036(6) -0.001(5) 0.021(5) 0.000(5)
C23 0.033(6) 0.029(6) 0.035(6) 0.005(5) 0.022(5) 0.011(5)
C24 0.027(6) 0.026(5) 0.025(5) 0.005(4) 0.016(5) 0.000(4)
C25 0.033(6) 0.026(5) 0.026(5) 0.002(4) 0.012(5) 0.000(5)
C26 0.045(7) 0.030(6) 0.031(6) -0.006(5) 0.022(5) 0.003(5)
C27 0.044(7) 0.053(7) 0.021(5) -0.002(5) 0.012(5) 0.003(6)
C28 0.036(7) 0.036(6) 0.028(6) 0.003(5) 0.020(5) 0.005(5)
C29 0.040(7) 0.038(7) 0.042(6) 0.002(5) 0.022(6) 0.002(5)
C30 0.066(9) 0.046(8) 0.032(6) 0.008(5) 0.014(6) 0.006(6)
C31 0.059(8) 0.034(6) 0.031(6) 0.006(5) 0.023(6) 0.012(6)
C32 0.023(5) 0.021(5) 0.022(5) -0.004(4) 0.012(5) -0.007(4)
C33 0.052(7) 0.023(6) 0.036(6) -0.002(4) 0.035(6) -0.001(5)
C34 0.035(6) 0.030(6) 0.046(7) 0.002(5) 0.024(6) 0.004(5)
C35 0.048(7) 0.041(7) 0.053(7) 0.010(6) 0.030(6) 0.014(6)
C36 0.029(5) 0.043(6) 0.050(5) 0.004(5) 0.034(5) -0.005(5)
C37 0.041(7) 0.035(6) 0.048(7) -0.008(5) 0.039(6) -0.006(5)

loop_
_atom_type_symbol
_atom_type_description
_atom_type_scat_dispersion_real
_atom_type_scat_dispersion_imag
_atom_type_scat_source
C C 0.0033 0.0016 'International Tables Vol C Tables 4.2.6.8 and 6.1.1.4'
H H 0.0000 0.0000 'International Tables Vol C Tables 4.2.6.8 and 6.1.1.4'
N N 0.0061 0.0033 'International Tables Vol C Tables 4.2.6.8 and 6.1.1.4'
Cl Cl 0.1484 0.1585 'International Tables Vol C Tables 4.2.6.8 and 6.1.1.4'
Os Os -1.2165 7.6030 'International Tables Vol C Tables 4.2.6.8 and 6.1.1.4'

loop_
_geom_angle_atom_site_label_1
_geom_angle_atom_site_label_2
_geom_angle_atom_site_label_3
_geom_angle
C1 Os C28 122.7(4)
C1 Os C32 100.8(3)
C28 Os C32 38.8(3)
C1 Os C37 159.8(4)
C28 Os C37 38.7(4)
C32 Os C37 68.1(3)
C1 Os C36 161.4(4)
C28 Os C36 68.6(4)
C32 Os C36 79.2(4)
C37 Os C36 36.7(3)
C1 Os C33 103.9(3)
C28 Os C33 68.2(4)
C32 Os C33 37.2(3)
C37 Os C33 77.8(3)
C36 Os C33 64.8(4)
C1 Os C34 126.0(4)
C28 Os C34 81.0(4)
C32 Os C34 66.5(4)
C37 Os C34 66.5(4)
C36 Os C34 36.8(3)
C33 Os C34 35.3(3)
C1 Os Cl 85.4(2)
C28 Os Cl 148.3(3)
C32 Os Cl 159.9(3)
C37 Os Cl 110.8(3)
C36 Os Cl 88.8(3)
C33 Os Cl 122.9(3)
C34 Os Cl 94.3(3)
C1 Os H01 71(3)
C28 Os H01 96(3)
C32 Os H01 122(3)
C37 Os H01 99(3)
C36 Os H01 125(3)
C33 Os H01 158(3)
C34 Os H01 161(3)
Cl Os H01 79(3)
C2 N1 C1 110.5(7)
C2 N1 C4 121.8(7)
C1 N1 C4 126.4(7)
C3 N2 C1 111.7(7)
C3 N2 C16 122.3(7)
C1 N2 C16 125.5(7)
N2 C1 N1 102.3(7)
N2 C1 Os 129.3(7)
N1 C1 Os 127.5(6)
C3 C2 N1 108.7(8)
C3 C2 H2 125.6
N1 C2 H2 125.6
C2 C3 N2 106.7(8)
C2 C3 H3 126.6
N2 C3 H3 126.6
C5 C4 C12 124.3(8)
C5 C4 N1 116.6(8)
C12 C4 N1 119.1(8)
C4 C5 C9 116.6(9)
C4 C5 C6 123.7(8)
C9 C5 C6 119.6(9)
C5 C6 C7 113.4(9)
C5 C6 C8 111.5(8)
C7 C6 C8 109.8(9)
C5 C6 H6 107.3
C7 C6 H6 107.3
C8 C6 H6 107.3
C6 C7 H7A 109.5
C6 C7 H7B 109.5
H7A C7 H7B 109.5
C6 C7 H7C 109.5
H7A C7 H7C 109.5
H7B C7 H7C 109.5
C6 C8 H8A 109.5
C6 C8 H8B 109.5
H8A C8 H8B 109.5
C6 C8 H8C 109.5
H8A C8 H8C 109.5
H8B C8 H8C 109.5
C10 C9 C5 120.9(9)
C10 C9 H9 119.5
C5 C9 H9 119.5
C11 C10 C9 121.0(9)
C11 C10 H10 119.5
C9 C10 H10 119.5
C10 C11 C12 120.2(9)
C10 C11 H11 119.9
C12 C11 H11 119.9
C4 C12 C11 116.8(8)
C4 C12 C13 122.3(8)
C11 C12 C13 120.9(8)
C14 C13 C12 113.1(8)
C14 C13 C15 110.6(8)
C12 C13 C15 109.5(7)
C14 C13 H13 107.8
C12 C13 H13 107.8
C15 C13 H13 107.8
C13 C14 H14A 109.5
C13 C14 H14B 109.5
H14A C14 H14B 109.5
C13 C14 H14C 109.5
H14A C14 H14C 109.5
H14B C14 H14C 109.5
C13 C15 H15A 109.5
C13 C15 H15B 109.5
H15A C15 H15B 109.5
C13 C15 H15C 109.5
H15A C15 H15C 109.5
H15B C15 H15C 109.5
C24 C16 C17 123.5(8)
C24 C16 N2 118.9(8)
C17 C16 N2 117.3(8)
C21 C17 C16 116.6(9)
C21 C17 C18 120.6(8)
C16 C17 C18 122.8(8)
C17 C18 C19 114.9(8)
C17 C18 C20 109.6(8)
C19 C18 C20 109.0(8)
C17 C18 H18 107.7
C19 C18 H18 107.7
C20 C18 H18 107.7
C18 C19 H19A 109.5
C18 C19 H19B 109.5
H19A C19 H19B 109.5
C18 C19 H19C 109.5
H19A C19 H19C 109.5
H19B C19 H19C 109.5
C18 C20 H20A 109.5
C18 C20 H20B 109.5
H20A C20 H20B 109.5
C18 C20 H20C 109.5
H20A C20 H20C 109.5
H20B C20 H20C 109.5
C17 C21 C22 121.6(9)
C17 C21 H21 119.2
C22 C21 H21 119.2
C23 C22 C21 120.5(9)
C23 C22 H22 119.7
C21 C22 H22 119.7
C22 C23 C24 120.4(9)
C22 C23 H23 119.8
C24 C23 H23 119.8
C16 C24 C23 117.2(9)
C16 C24 C25 123.6(8)
C23 C24 C25 119.2(9)
C24 C25 C26 113.5(8)
C24 C25 C27 110.1(8)
C26 C25 C27 108.9(8)
C24 C25 H25 108.1
C26 C25 H25 108.1
C27 C25 H25 108.1
C25 C26 H26A 109.5
C25 C26 H26B 109.5
H26A C26 H26B 109.5
C25 C26 H26C 109.5
H26A C26 H26C 109.5
H26B C26 H26C 109.5
C25 C27 H27A 109.5
C25 C27 H27B 109.5
H27A C27 H27B 109.5
C25 C27 H27C 109.5
H27A C27 H27C 109.5
H27B C27 H27C 109.5
C32 C28 C37 115.9(9)
C32 C28 C29 119.8(9)
C37 C28 C29 124.2(9)
C32 C28 Os 71.1(5)
C37 C28 Os 71.5(6)
C29 C28 Os 129.5(7)
C28 C29 C30 109.5(8)
C28 C29 C31 113.4(9)
C30 C29 C31 111.4(8)
C28 C29 H29 107.4
C30 C29 H29 107.4
C31 C29 H29 107.4
C29 C30 H30A 109.5
C29 C30 H30B 109.5
H30A C30 H30B 109.5
C29 C30 H30C 109.5
H30A C30 H30C 109.5
H30B C30 H30C 109.5
C29 C31 H31A 109.5
C29 C31 H31B 109.5
H31A C31 H31B 109.5
C29 C31 H31C 109.5
H31A C31 H31C 109.5
H31B C31 H31C 109.5
C33 C32 C28 120.9(9)
C33 C32 Os 75.2(5)
C28 C32 Os 70.0(5)
C33 C32 H32 119.6
C28 C32 H32 119.6
Os C32 H32 127.2
C34 C33 C32 122.4(9)
C34 C33 Os 73.9(6)
C32 C33 Os 67.6(5)
C34 C33 H33 118.8
C32 C33 H33 118.8
Os C33 H33 133.1
C33 C34 C36 116.9(9)
C33 C34 C35 122.4(9)
C36 C34 C35 120.7(10)
C33 C34 Os 70.8(5)
C36 C34 Os 68.2(5)
C35 C34 Os 130.0(7)
C34 C35 H35A 109.5
C34 C35 H35B 109.5
H35A C35 H35B 109.5
C34 C35 H35C 109.5
H35A C35 H35C 109.5
H35B C35 H35C 109.5
C37 C36 C34 122.0(10)
C37 C36 Os 70.1(5)
C34 C36 Os 75.0(5)
C37 C36 H36 119.0
C34 C36 H36 119.0
Os C36 H36 128.1
C36 C37 C28 121.8(9)
C36 C37 Os 73.2(5)
C28 C37 Os 69.8(5)
C36 C37 H37 119.1
C28 C37 H37 119.1
Os C37 H37 130.7

loop_
_geom_bond_atom_site_label_1
_geom_bond_atom_site_label_2
_geom_bond_distance
Os C1 2.047(9)
Os C28 2.163(10)
Os C32 2.177(9)
Os C37 2.186(9)
Os C36 2.226(8)
Os C33 2.277(9)
Os C34 2.316(10)
Os Cl 2.434(2)
Os H01 1.62(9)
N1 C2 1.380(10)
N1 C1 1.398(11)
N1 C4 1.439(10)
N2 C3 1.384(10)
N2 C1 1.392(10)
N2 C16 1.464(10)
C2 C3 1.330(12)
C2 H2 0.9500
C3 H3 0.9500
C4 C5 1.392(12)
C4 C12 1.401(12)
C5 C9 1.403(12)
C5 C6 1.495(13)
C6 C7 1.513(13)
C6 C8 1.531(14)
C6 H6 1.0000
C7 H7A 0.9800
C7 H7B 0.9800
C7 H7C 0.9800
C8 H8A 0.9800
C8 H8B 0.9800
C8 H8C 0.9800
C9 C10 1.388(13)
C9 H9 0.9500
C10 C11 1.387(12)
C10 H10 0.9500
C11 C12 1.412(12)
C11 H11 0.9500
C12 C13 1.512(12)
C13 C14 1.502(12)
C13 C15 1.543(12)
C13 H13 1.0000
C14 H14A 0.9800
C14 H14B 0.9800
C14 H14C 0.9800
C15 H15A 0.9800
C15 H15B 0.9800
C15 H15C 0.9800
C16 C24 1.390(12)
C16 C17 1.407(12)
C17 C21 1.385(12)
C17 C18 1.530(12)
C18 C19 1.538(12)
C18 C20 1.554(12)
C18 H18 1.0000
C19 H19A 0.9800
C19 H19B 0.9800
C19 H19C 0.9800
C20 H20A 0.9800
C20 H20B 0.9800
C20 H20C 0.9800
C21 C22 1.387(13)
C21 H21 0.9500
C22 C23 1.379(13)
C22 H22 0.9500
C23 C24 1.407(12)
C23 H23 0.9500
C24 C25 1.514(12)
C25 C26 1.536(12)
C25 C27 1.551(12)
C25 H25 1.0000
C26 H26A 0.9800
C26 H26B 0.9800
C26 H26C 0.9800
C27 H27A 0.9800
C27 H27B 0.9800
C27 H27C 0.9800
C28 C32 1.443(12)
C28 C37 1.441(13)
C28 C29 1.506(13)
C29 C30 1.538(13)
C29 C31 1.540(13)
C29 H29 1.0000
C30 H30A 0.9800
C30 H30B 0.9800
C30 H30C 0.9800
C31 H31A 0.9800
C31 H31B 0.9800
C31 H31C 0.9800
C32 C33 1.422(13)
C32 H32 0.9500
C33 C34 1.393(13)
C33 H33 0.9500
C34 C36 1.437(13)
C34 C35 1.502(13)
C35 H35A 0.9800
C35 H35B 0.9800
C35 H35C 0.9800
C36 C37 1.389(14)
C36 H36 0.9500
C37 H37 0.9500
